data_7018508
loop_
_publ_author_name
'Chen, Zhenxia'
'Yang, Haiyang'
'Deng, Mingli'
'Ling, Yun'
'Weng, Linhong'
'Zhou, Yaming'

_publ_section_title
;
 Metal complexes as templates: syntheses, structures, and luminescent
 properties of two zinc phosphonocarboxylates with ABW-zeolite topology.
;
_journal_issue 14
_journal_name_full 'Dalton transactions (Cambridge, England : 2003)'
_journal_page_first 4079
_journal_page_last 4083
_journal_paper_doi 10.1039/c2dt12060g
_journal_volume 41
_journal_year 2012
_chemical_formula_moiety 'C31 H25 N2 O15 P3 Zn2'
_chemical_formula_sum 'C31 H25 N2 O15 P3 Zn2'
_chemical_formula_weight 889.18
_chemical_name_systematic
;
?
;
_space_group_IT_number 2
_symmetry_cell_setting triclinic
_symmetry_space_group_name_Hall '-P 1'
_symmetry_space_group_name_H-M 'P -1'
_atom_sites_solution_hydrogens geom
_atom_sites_solution_primary direct
_atom_sites_solution_secondary difmap
_audit_creation_method SHELXL-97
_cell_angle_alpha 102.156(4)
_cell_angle_beta 94.261(4)
_cell_angle_gamma 90.904(4)
_cell_formula_units_Z 2
_cell_length_a 8.488(3)
_cell_length_b 11.944(4)
_cell_length_c 17.641(5)
_cell_measurement_reflns_used 968
_cell_measurement_temperature 293(2)
_cell_measurement_theta_max 27.114
_cell_measurement_theta_min 2.407
_cell_volume 1742.6(10)
_computing_cell_refinement 'Bruker SMART'
_computing_data_collection 'Bruker SMART'
_computing_data_reduction 'Bruker SHELXTL'
_computing_molecular_graphics 'Bruker SHELXTL'
_computing_publication_material 'Bruker SHELXTL'
_computing_structure_refinement 'SHELXL-97 (Sheldrick, 1997)'
_computing_structure_solution 'SHELXS-97 (Sheldrick, 1990)'
_diffrn_ambient_temperature 293(2)
_diffrn_measured_fraction_theta_full 0.975
_diffrn_measured_fraction_theta_max 0.975
_diffrn_measurement_device_type 'CCD area detector'
_diffrn_measurement_method 'phi and omega scans'
_diffrn_radiation_monochromator graphite
_diffrn_radiation_source 'fine-focus sealed tube'
_diffrn_radiation_type MoK\a
_diffrn_radiation_wavelength 0.71073
_diffrn_reflns_av_R_equivalents 0.0357
_diffrn_reflns_av_sigmaI/netI 0.0382
_diffrn_reflns_limit_h_max 10
_diffrn_reflns_limit_h_min -10
_diffrn_reflns_limit_k_max 14
_diffrn_reflns_limit_k_min -11
_diffrn_reflns_limit_l_max 16
_diffrn_reflns_limit_l_min -20
_diffrn_reflns_number 7220
_diffrn_reflns_theta_full 25.01
_diffrn_reflns_theta_max 25.01
_diffrn_reflns_theta_min 1.74
_exptl_absorpt_coefficient_mu 1.589
_exptl_absorpt_correction_T_max 0.9248
_exptl_absorpt_correction_T_min 0.7417
_exptl_absorpt_correction_type multi-scan
_exptl_absorpt_process_details sadabs
_exptl_crystal_colour colorless
_exptl_crystal_density_diffrn 1.695
_exptl_crystal_density_method 'not measured'
_exptl_crystal_description sheet
_exptl_crystal_F_000 900
_exptl_crystal_size_max 0.20
_exptl_crystal_size_mid 0.15
_exptl_crystal_size_min 0.05
_refine_diff_density_max 0.875
_refine_diff_density_min -0.918
_refine_diff_density_rms 0.138
_refine_ls_extinction_method none
_refine_ls_goodness_of_fit_ref 1.011
_refine_ls_hydrogen_treatment constr
_refine_ls_matrix_type full
_refine_ls_number_parameters 478
_refine_ls_number_reflns 5989
_refine_ls_number_restraints 0
_refine_ls_restrained_S_all 1.011
_refine_ls_R_factor_all 0.0538
_refine_ls_R_factor_gt 0.0453
_refine_ls_shift/su_max 0.001
_refine_ls_shift/su_mean 0.000
_refine_ls_structure_factor_coef Fsqd
_refine_ls_weighting_details 'calc w=1/[\s^2^(Fo^2^)+(0.0890P)^2^+0.0000P] where P=(Fo^2^+2Fc^2^)/3'
_refine_ls_weighting_scheme calc
_refine_ls_wR_factor_gt 0.1172
_refine_ls_wR_factor_ref 0.1255
_reflns_number_gt 4888
_reflns_number_total 5989
_reflns_threshold_expression >2sigma(I)
_cod_data_source_file c2dt12060g.txt
_cod_data_source_block a01112a
_cod_depositor_comments
;
The following automatic conversions were performed:

'_symmetry_cell_setting' value 'Triclinic' changed to 'triclinic'
according to /home/saulius/struct/CIF-dictionaries/cif_core.dic
dictionary named 'cif_core.dic' version 2.4.1 from 2010-06-29.

Automatic conversion script
Id: cif_fix_values 1715 2011-07-08 13:25:40Z adriana 
;
_cod_original_cell_volume 1742.7(9)
_cod_original_sg_symbol_H-M P-1
_cod_database_code 7018508

loop_
_symmetry_equiv_pos_as_xyz
'x, y, z'
'-x, -y, -z'

loop_
_atom_site_label
_atom_site_type_symbol
_atom_site_fract_x
_atom_site_fract_y
_atom_site_fract_z
_atom_site_U_iso_or_equiv
_atom_site_adp_type
_atom_site_occupancy
_atom_site_symmetry_multiplicity
_atom_site_calc_flag
_atom_site_refinement_flags
Zn1 Zn 0.28376(4) 0.25369(3) 0.38869(2) 0.02638(14) Uani 1 1 d .
Zn2 Zn 0.80655(4) 0.01463(3) 0.44749(2) 0.02515(13) Uani 1 1 d .
P1 P 0.35516(10) 0.23080(8) 0.57194(5) 0.0263(2) Uani 1 1 d .
P2 P 0.62700(10) 0.17982(7) 0.35775(5) 0.0243(2) Uani 1 1 d .
P3 P 1.11792(10) 0.00543(7) 0.37852(5) 0.0231(2) Uani 1 1 d .
O1 O 0.2389(3) 0.1454(2) 0.58938(14) 0.0396(6) Uani 1 1 d .
O2 O 0.5201(3) 0.1758(3) 0.56351(15) 0.0512(8) Uani 1 1 d .
H2B H 0.5395 0.1628 0.5177 0.077 Uiso 1 1 calc R
O3 O 0.3087(3) 0.2864(2) 0.50604(13) 0.0393(6) Uani 1 1 d .
O4 O 0.3896(6) 0.5789(4) 0.9283(2) 0.1023(16) Uani 1 1 d .
H4B H 0.4112 0.6329 0.9651 0.154 Uiso 1 1 calc R
O5 O 0.5501(5) 0.6777(3) 0.87182(18) 0.0781(12) Uani 1 1 d .
O6 O 0.5064(3) 0.2701(2) 0.36354(14) 0.0303(5) Uani 1 1 d .
O7 O 0.7918(3) 0.2390(2) 0.35224(14) 0.0339(6) Uani 1 1 d .
H7B H 0.8628 0.1965 0.3607 0.051 Uiso 1 1 calc R
O8 O 0.6366(3) 0.11697(19) 0.42415(12) 0.0271(5) Uani 1 1 d .
O9 O 0.5957(5) -0.1567(3) -0.00262(18) 0.0789(12) Uani 1 1 d .
H9B H 0.5766 -0.2113 -0.0392 0.118 Uiso 1 1 calc R
O10 O 0.4387(6) -0.2601(3) 0.0542(2) 0.0979(15) Uani 1 1 d .
O11 O 0.9606(3) 0.0678(2) 0.38375(13) 0.0299(5) Uani 1 1 d .
O12 O 1.2526(3) 0.0855(2) 0.37189(14) 0.0317(6) Uani 1 1 d .
O13 O 1.1420(3) -0.0593(2) 0.44311(13) 0.0315(6) Uani 1 1 d .
O14 O 0.9419(5) -0.3648(3) 0.03263(19) 0.0790(12) Uani 1 1 d .
N1 N 0.1787(3) 0.4146(3) 0.39626(17) 0.0333(7) Uani 1 1 d .
N2 N 0.1701(4) 0.2475(3) 0.27200(18) 0.0372(7) Uani 1 1 d .
C1 C 0.1956(5) 0.4986(3) 0.4605(2) 0.0427(9) Uani 1 1 d .
H1A H 0.2538 0.4854 0.5044 0.051 Uiso 1 1 calc R
C2 C 0.1292(5) 0.6042(4) 0.4634(3) 0.0513(11) Uani 1 1 d .
H2A H 0.1445 0.6616 0.5082 0.062 Uiso 1 1 calc R
C3 C 0.0405(5) 0.6233(4) 0.3995(3) 0.0543(12) Uani 1 1 d .
H3A H -0.0057 0.6936 0.4005 0.065 Uiso 1 1 calc R
C4 C 0.0209(5) 0.5374(4) 0.3341(3) 0.0506(11) Uani 1 1 d .
H4A H -0.0405 0.5485 0.2905 0.061 Uiso 1 1 calc R
C5 C 0.0935(4) 0.4333(3) 0.3333(2) 0.0357(8) Uani 1 1 d .
C6 C 0.0866(4) 0.3379(4) 0.2637(2) 0.0386(9) Uani 1 1 d .
C7 C 0.0054(6) 0.3425(5) 0.1933(3) 0.0646(14) Uani 1 1 d .
H7A H -0.0544 0.4055 0.1882 0.078 Uiso 1 1 calc R
C8 C 0.0151(7) 0.2519(5) 0.1311(3) 0.0748(16) Uani 1 1 d .
H8A H -0.0371 0.2540 0.0832 0.090 Uiso 1 1 calc R
C9 C 0.1002(7) 0.1601(5) 0.1394(3) 0.0658(14) Uani 1 1 d .
H9A H 0.1072 0.0984 0.0978 0.079 Uiso 1 1 calc R
C10 C 0.1766(5) 0.1601(4) 0.2113(2) 0.0500(11) Uani 1 1 d .
H10A H 0.2346 0.0969 0.2176 0.060 Uiso 1 1 calc R
C11 C 0.4613(6) 0.5936(4) 0.8702(2) 0.0498(11) Uani 1 1 d .
C12 C 0.4348(5) 0.5050(3) 0.7978(2) 0.0393(9) Uani 1 1 d .
C13 C 0.4917(5) 0.5231(3) 0.7299(2) 0.0462(10) Uani 1 1 d .
H13A H 0.5465 0.5912 0.7299 0.055 Uiso 1 1 calc R
C14 C 0.4677(5) 0.4409(3) 0.6620(2) 0.0420(10) Uani 1 1 d .
H14A H 0.5071 0.4540 0.6167 0.050 Uiso 1 1 calc R
C15 C 0.3860(4) 0.3393(3) 0.66033(19) 0.0287(8) Uani 1 1 d .
C16 C 0.3249(4) 0.3214(3) 0.7287(2) 0.0353(8) Uani 1 1 d .
H16A H 0.2673 0.2544 0.7282 0.042 Uiso 1 1 calc R
C17 C 0.3503(5) 0.4032(3) 0.7966(2) 0.0407(9) Uani 1 1 d .
H17A H 0.3109 0.3906 0.8420 0.049 Uiso 1 1 calc R
C18 C 0.5951(4) 0.0761(3) 0.2676(2) 0.0290(8) Uani 1 1 d .
C19 C 0.6445(5) 0.1005(4) 0.1990(2) 0.0439(10) Uani 1 1 d .
H19A H 0.6923 0.1713 0.1997 0.053 Uiso 1 1 calc R
C20 C 0.6227(6) 0.0199(4) 0.1301(2) 0.0496(11) Uani 1 1 d .
H20A H 0.6588 0.0360 0.0850 0.059 Uiso 1 1 calc R
C21 C 0.5480(5) -0.0839(4) 0.1279(2) 0.0426(10) Uani 1 1 d .
C22 C 0.4962(5) -0.1088(3) 0.1958(2) 0.0418(9) Uani 1 1 d .
H22A H 0.4448 -0.1787 0.1943 0.050 Uiso 1 1 calc R
C23 C 0.5212(4) -0.0298(3) 0.2655(2) 0.0348(8) Uani 1 1 d .
H23A H 0.4886 -0.0472 0.3109 0.042 Uiso 1 1 calc R
C24 C 0.5244(6) -0.1725(4) 0.0554(2) 0.0560(12) Uani 1 1 d .
C25 C 1.0963(4) -0.1062(3) 0.29095(19) 0.0273(7) Uani 1 1 d .
C26 C 0.9906(5) -0.0967(3) 0.2284(2) 0.0384(9) Uani 1 1 d .
H26A H 0.9306 -0.0317 0.2313 0.046 Uiso 1 1 calc R
C27 C 0.9741(5) -0.1831(3) 0.1622(2) 0.0424(10) Uani 1 1 d .
H27A H 0.9035 -0.1757 0.1207 0.051 Uiso 1 1 calc R
C28 C 1.0620(5) -0.2806(3) 0.1574(2) 0.0380(9) Uani 1 1 d .
C29 C 1.1682(5) -0.2909(3) 0.2193(2) 0.0371(9) Uani 1 1 d .
H29A H 1.2285 -0.3558 0.2161 0.045 Uiso 1 1 calc R
C30 C 1.1841(4) -0.2045(3) 0.2855(2) 0.0322(8) Uani 1 1 d .
H30A H 1.2543 -0.2123 0.3270 0.039 Uiso 1 1 calc R
C31 C 1.0394(6) -0.3744(4) 0.0874(2) 0.0488(11) Uani 1 1 d .
O15 O 1.1217(5) -0.4633(3) 0.08739(19) 0.0814(12) Uani 1 1 d .
H15A H 1.0949 -0.5124 0.0484 0.122 Uiso 1 1 calc R

loop_
_atom_site_aniso_label
_atom_site_aniso_U_11
_atom_site_aniso_U_22
_atom_site_aniso_U_33
_atom_site_aniso_U_23
_atom_site_aniso_U_13
_atom_site_aniso_U_12
Zn1 0.0288(2) 0.0269(2) 0.0237(2) 0.00593(16) 0.00132(16) 0.00277(16)
Zn2 0.0286(2) 0.0251(2) 0.0217(2) 0.00483(16) 0.00149(16) 0.00262(16)
P1 0.0318(5) 0.0260(5) 0.0200(4) 0.0024(3) 0.0022(4) 0.0035(4)
P2 0.0267(4) 0.0237(5) 0.0228(4) 0.0053(3) 0.0030(3) 0.0011(3)
P3 0.0252(4) 0.0243(5) 0.0189(4) 0.0022(3) 0.0027(3) 0.0011(3)
O1 0.0540(16) 0.0290(14) 0.0334(14) 0.0001(11) 0.0091(12) -0.0084(12)
O2 0.0455(16) 0.081(2) 0.0264(14) 0.0079(14) 0.0048(12) 0.0298(15)
O3 0.0577(17) 0.0382(15) 0.0211(12) 0.0043(11) 0.0005(11) 0.0104(13)
O4 0.153(4) 0.095(3) 0.042(2) -0.0306(19) 0.037(2) -0.054(3)
O5 0.130(3) 0.054(2) 0.0422(19) -0.0063(15) 0.0080(19) -0.036(2)
O6 0.0292(12) 0.0284(13) 0.0355(13) 0.0112(11) 0.0048(10) 0.0023(10)
O7 0.0306(13) 0.0351(14) 0.0373(14) 0.0096(11) 0.0059(11) -0.0018(11)
O8 0.0286(12) 0.0318(13) 0.0224(11) 0.0087(10) 0.0029(9) 0.0056(10)
O9 0.132(3) 0.065(2) 0.0309(17) -0.0107(15) 0.0171(19) -0.016(2)
O10 0.142(4) 0.080(3) 0.055(2) -0.0273(19) 0.030(2) -0.053(3)
O11 0.0278(12) 0.0333(14) 0.0297(13) 0.0073(10) 0.0068(10) 0.0061(10)
O12 0.0300(13) 0.0295(13) 0.0340(13) 0.0016(10) 0.0070(10) -0.0021(10)
O13 0.0423(14) 0.0318(14) 0.0192(12) 0.0028(10) 0.0008(10) 0.0028(11)
O14 0.132(3) 0.052(2) 0.0394(19) -0.0108(15) -0.026(2) 0.009(2)
N1 0.0369(17) 0.0309(17) 0.0340(17) 0.0108(13) 0.0042(13) 0.0041(13)
N2 0.0397(17) 0.0357(18) 0.0363(17) 0.0100(14) -0.0024(14) 0.0009(14)
C1 0.052(2) 0.039(2) 0.037(2) 0.0054(17) 0.0051(18) 0.0034(18)
C2 0.059(3) 0.036(2) 0.059(3) 0.005(2) 0.016(2) 0.005(2)
C3 0.058(3) 0.038(2) 0.074(3) 0.023(2) 0.019(2) 0.020(2)
C4 0.047(2) 0.053(3) 0.060(3) 0.029(2) 0.001(2) 0.014(2)
C5 0.0319(19) 0.037(2) 0.044(2) 0.0200(17) 0.0055(16) 0.0022(16)
C6 0.036(2) 0.049(2) 0.035(2) 0.0208(18) -0.0019(16) 0.0004(18)
C7 0.083(4) 0.067(3) 0.048(3) 0.027(2) -0.015(3) 0.011(3)
C8 0.109(5) 0.078(4) 0.039(3) 0.028(3) -0.021(3) -0.014(3)
C9 0.091(4) 0.071(4) 0.032(2) 0.007(2) -0.003(2) -0.010(3)
C10 0.061(3) 0.051(3) 0.034(2) 0.0033(19) 0.000(2) 0.003(2)
C11 0.071(3) 0.042(3) 0.032(2) -0.0014(18) 0.006(2) -0.007(2)
C12 0.054(2) 0.032(2) 0.0288(19) -0.0010(16) 0.0006(17) 0.0001(18)
C13 0.068(3) 0.033(2) 0.036(2) 0.0043(17) 0.0056(19) -0.021(2)
C14 0.059(3) 0.040(2) 0.0260(19) 0.0061(16) 0.0077(18) -0.0147(19)
C15 0.0335(18) 0.0292(19) 0.0225(17) 0.0043(14) -0.0004(14) 0.0027(15)
C16 0.049(2) 0.029(2) 0.0274(18) 0.0045(15) 0.0080(16) -0.0067(16)
C17 0.058(2) 0.040(2) 0.0251(19) 0.0058(16) 0.0099(17) -0.0003(19)
C18 0.0325(18) 0.0287(19) 0.0253(17) 0.0043(14) 0.0018(14) 0.0041(15)
C19 0.066(3) 0.037(2) 0.029(2) 0.0073(16) 0.0063(18) -0.0066(19)
C20 0.080(3) 0.046(3) 0.025(2) 0.0089(17) 0.0121(19) -0.006(2)
C21 0.053(2) 0.041(2) 0.030(2) 0.0002(17) 0.0003(18) 0.0037(19)
C22 0.049(2) 0.035(2) 0.038(2) -0.0015(17) 0.0063(18) -0.0054(18)
C23 0.040(2) 0.034(2) 0.0303(19) 0.0030(15) 0.0080(16) -0.0003(16)
C24 0.073(3) 0.056(3) 0.032(2) -0.006(2) 0.005(2) 0.001(2)
C25 0.0317(18) 0.0282(19) 0.0218(16) 0.0044(14) 0.0043(14) -0.0041(14)
C26 0.045(2) 0.037(2) 0.0311(19) 0.0022(16) -0.0026(17) 0.0065(17)
C27 0.054(2) 0.043(2) 0.0275(19) 0.0041(17) -0.0080(17) 0.0004(19)
C28 0.055(2) 0.032(2) 0.0249(18) 0.0013(15) 0.0048(17) -0.0066(18)
C29 0.050(2) 0.027(2) 0.033(2) 0.0024(15) 0.0036(17) 0.0031(16)
C30 0.039(2) 0.030(2) 0.0252(18) 0.0015(14) -0.0006(15) 0.0020(15)
C31 0.075(3) 0.037(2) 0.030(2) -0.0009(17) 0.001(2) -0.004(2)
O15 0.137(4) 0.045(2) 0.049(2) -0.0134(16) -0.019(2) 0.019(2)

loop_
_atom_type_symbol
_atom_type_description
_atom_type_scat_dispersion_real
_atom_type_scat_dispersion_imag
_atom_type_scat_source
C C 0.0033 0.0016 'International Tables Vol C Tables 4.2.6.8 and 6.1.1.4'
H H 0.0000 0.0000 'International Tables Vol C Tables 4.2.6.8 and 6.1.1.4'
N N 0.0061 0.0033 'International Tables Vol C Tables 4.2.6.8 and 6.1.1.4'
O O 0.0106 0.0060 'International Tables Vol C Tables 4.2.6.8 and 6.1.1.4'
P P 0.1023 0.0942 'International Tables Vol C Tables 4.2.6.8 and 6.1.1.4'
Zn Zn 0.2839 1.4301 'International Tables Vol C Tables 4.2.6.8 and 6.1.1.4'

loop_
_geom_angle_atom_site_label_1
_geom_angle_atom_site_label_2
_geom_angle_atom_site_label_3
_geom_angle
_geom_angle_site_symmetry_1
_geom_angle_site_symmetry_3
O12 Zn1 O6 102.39(9) 1_455 .
O12 Zn1 O3 97.18(10) 1_455 .
O6 Zn1 O3 101.31(10) . .
O12 Zn1 N1 147.46(11) 1_455 .
O6 Zn1 N1 107.93(11) . .
O3 Zn1 N1 88.35(11) . .
O12 Zn1 N2 89.41(11) 1_455 .
O6 Zn1 N2 97.69(11) . .
O3 Zn1 N2 158.00(11) . .
N1 Zn1 N2 75.25(12) . .
O13 Zn2 O1 114.38(11) 2_756 2_656
O13 Zn2 O11 114.55(10) 2_756 .
O1 Zn2 O11 109.91(10) 2_656 .
O13 Zn2 O8 105.33(10) 2_756 .
O1 Zn2 O8 115.51(11) 2_656 .
O11 Zn2 O8 95.80(10) . .
O3 P1 O1 116.90(16) . .
O3 P1 O2 111.70(16) . .
O1 P1 O2 109.37(17) . .
O3 P1 C15 109.22(16) . .
O1 P1 C15 105.34(15) . .
O2 P1 C15 103.26(15) . .
O6 P2 O8 114.80(13) . .
O6 P2 O7 107.40(14) . .
O8 P2 O7 110.19(13) . .
O6 P2 C18 111.16(15) . .
O8 P2 C18 108.57(15) . .
O7 P2 C18 104.19(15) . .
O12 P3 O13 115.30(14) . .
O12 P3 O11 111.22(14) . .
O13 P3 O11 110.53(14) . .
O12 P3 C25 108.58(14) . .
O13 P3 C25 103.90(15) . .
O11 P3 C25 106.69(15) . .
P1 O1 Zn2 135.41(16) . 2_656
P1 O2 H2B 109.5 . .
P1 O3 Zn1 141.38(16) . .
C11 O4 H4B 109.5 . .
P2 O6 Zn1 126.10(14) . .
P2 O7 H7B 109.5 . .
P2 O8 Zn2 126.22(13) . .
C24 O9 H9B 109.5 . .
P3 O11 Zn2 116.17(14) . .
P3 O12 Zn1 135.22(15) . 1_655
P3 O13 Zn2 133.98(15) . 2_756
C5 N1 C1 119.0(3) . .
C5 N1 Zn1 117.9(2) . .
C1 N1 Zn1 123.0(3) . .
C6 N2 C10 119.3(4) . .
C6 N2 Zn1 115.8(3) . .
C10 N2 Zn1 124.9(3) . .
N1 C1 C2 122.0(4) . .
N1 C1 H1A 119.0 . .
C2 C1 H1A 119.0 . .
C3 C2 C1 119.2(4) . .
C3 C2 H2A 120.4 . .
C1 C2 H2A 120.4 . .
C2 C3 C4 119.1(4) . .
C2 C3 H3A 120.4 . .
C4 C3 H3A 120.4 . .
C3 C4 C5 119.5(4) . .
C3 C4 H4A 120.2 . .
C5 C4 H4A 120.2 . .
N1 C5 C4 121.1(4) . .
N1 C5 C6 115.6(3) . .
C4 C5 C6 123.3(4) . .
N2 C6 C7 121.2(4) . .
N2 C6 C5 115.2(3) . .
C7 C6 C5 123.5(4) . .
C8 C7 C6 118.6(5) . .
C8 C7 H7A 120.7 . .
C6 C7 H7A 120.7 . .
C9 C8 C7 120.2(4) . .
C9 C8 H8A 119.9 . .
C7 C8 H8A 119.9 . .
C8 C9 C10 118.3(5) . .
C8 C9 H9A 120.9 . .
C10 C9 H9A 120.9 . .
N2 C10 C9 122.4(5) . .
N2 C10 H10A 118.8 . .
C9 C10 H10A 118.8 . .
O5 C11 O4 123.3(4) . .
O5 C11 C12 119.5(4) . .
O4 C11 C12 117.2(4) . .
C13 C12 C17 119.2(3) . .
C13 C12 C11 120.0(4) . .
C17 C12 C11 120.8(4) . .
C14 C13 C12 120.4(4) . .
C14 C13 H13A 119.8 . .
C12 C13 H13A 119.8 . .
C13 C14 C15 120.9(3) . .
C13 C14 H14A 119.5 . .
C15 C14 H14A 119.5 . .
C14 C15 C16 119.0(3) . .
C14 C15 P1 121.2(3) . .
C16 C15 P1 119.8(3) . .
C17 C16 C15 120.0(3) . .
C17 C16 H16A 120.0 . .
C15 C16 H16A 120.0 . .
C16 C17 C12 120.5(3) . .
C16 C17 H17A 119.8 . .
C12 C17 H17A 119.8 . .
C23 C18 C19 119.2(3) . .
C23 C18 P2 120.4(3) . .
C19 C18 P2 120.3(3) . .
C20 C19 C18 120.3(4) . .
C20 C19 H19A 119.9 . .
C18 C19 H19A 119.9 . .
C21 C20 C19 120.5(4) . .
C21 C20 H20A 119.8 . .
C19 C20 H20A 119.8 . .
C20 C21 C22 119.8(3) . .
C20 C21 C24 121.9(4) . .
C22 C21 C24 118.3(4) . .
C23 C22 C21 120.1(4) . .
C23 C22 H22A 120.0 . .
C21 C22 H22A 120.0 . .
C22 C23 C18 120.1(3) . .
C22 C23 H23A 120.0 . .
C18 C23 H23A 120.0 . .
O10 C24 O9 123.4(4) . .
O10 C24 C21 119.2(4) . .
O9 C24 C21 117.3(4) . .
C30 C25 C26 118.7(3) . .
C30 C25 P3 120.1(3) . .
C26 C25 P3 121.2(3) . .
C27 C26 C25 120.6(4) . .
C27 C26 H26A 119.7 . .
C25 C26 H26A 119.7 . .
C26 C27 C28 120.3(4) . .
C26 C27 H27A 119.9 . .
C28 C27 H27A 119.9 . .
C27 C28 C29 119.6(3) . .
C27 C28 C31 119.9(4) . .
C29 C28 C31 120.5(4) . .
C30 C29 C28 120.0(3) . .
C30 C29 H29A 120.0 . .
C28 C29 H29A 120.0 . .
C29 C30 C25 120.8(3) . .
C29 C30 H30A 119.6 . .
C25 C30 H30A 119.6 . .
O14 C31 O15 123.4(4) . .
O14 C31 C28 119.8(4) . .
O15 C31 C28 116.8(4) . .
C31 O15 H15A 109.5 . .

loop_
_geom_bond_atom_site_label_1
_geom_bond_atom_site_label_2
_geom_bond_distance
_geom_bond_site_symmetry_2
Zn1 O12 1.979(2) 1_455
Zn1 O6 1.989(2) .
Zn1 O3 2.019(2) .
Zn1 N1 2.114(3) .
Zn1 N2 2.194(3) .
Zn2 O13 1.906(2) 2_756
Zn2 O1 1.908(3) 2_656
Zn2 O11 1.967(2) .
Zn2 O8 1.981(2) .
P1 O3 1.487(3) .
P1 O1 1.502(3) .
P1 O2 1.560(3) .
P1 C15 1.805(3) .
P2 O6 1.492(2) .
P2 O8 1.517(2) .
P2 O7 1.576(2) .
P2 C18 1.798(3) .
P3 O12 1.506(2) .
P3 O13 1.510(3) .
P3 O11 1.539(2) .
P3 C25 1.811(3) .
O1 Zn2 1.908(3) 2_656
O2 H2B 0.8200 .
O4 C11 1.270(5) .
O4 H4B 0.8200 .
O5 C11 1.241(5) .
O7 H7B 0.8200 .
O9 C24 1.273(6) .
O9 H9B 0.8200 .
O10 C24 1.260(6) .
O12 Zn1 1.979(2) 1_655
O13 Zn2 1.906(2) 2_756
O14 C31 1.251(5) .
N1 C5 1.340(5) .
N1 C1 1.343(5) .
N2 C6 1.328(5) .
N2 C10 1.335(5) .
C1 C2 1.382(6) .
C1 H1A 0.9300 .
C2 C3 1.370(6) .
C2 H2A 0.9300 .
C3 C4 1.371(6) .
C3 H3A 0.9300 .
C4 C5 1.395(5) .
C4 H4A 0.9300 .
C5 C6 1.487(5) .
C6 C7 1.386(6) .
C7 C8 1.378(7) .
C7 H7A 0.9300 .
C8 C9 1.351(8) .
C8 H8A 0.9300 .
C9 C10 1.380(6) .
C9 H9A 0.9300 .
C10 H10A 0.9300 .
C11 C12 1.478(5) .
C12 C13 1.381(5) .
C12 C17 1.398(6) .
C13 C14 1.379(5) .
C13 H13A 0.9300 .
C14 C15 1.382(5) .
C14 H14A 0.9300 .
C15 C16 1.403(5) .
C16 C17 1.377(5) .
C16 H16A 0.9300 .
C17 H17A 0.9300 .
C18 C23 1.394(5) .
C18 C19 1.395(5) .
C19 C20 1.380(5) .
C19 H19A 0.9300 .
C20 C21 1.376(6) .
C20 H20A 0.9300 .
C21 C22 1.393(6) .
C21 C24 1.477(5) .
C22 C23 1.383(5) .
C22 H22A 0.9300 .
C23 H23A 0.9300 .
C25 C30 1.391(5) .
C25 C26 1.394(5) .
C26 C27 1.383(5) .
C26 H26A 0.9300 .
C27 C28 1.384(6) .
C27 H27A 0.9300 .
C28 C29 1.391(5) .
C28 C31 1.480(5) .
C29 C30 1.383(5) .
C29 H29A 0.9300 .
C30 H30A 0.9300 .
C31 O15 1.279(5) .
O15 H15A 0.8200 .
